data_2241495
loop_
_publ_author_name
'Tiritiris, Ioannis'
'Kantlehner, Willi'

_publ_section_title
;
 Crystal structure of
 <i>N</i>-[3-(dimethylazaniumyl)propyl]-<i>N</i>',<i>N</i>',<i>N</i>'',<i>N</i>''-tetramethyl-<i>N</i>-(<i>N</i>,<i>N</i>,<i>N</i>',<i>N</i>'-tetramethylformamidiniumyl)guanidinium
 dibromide hydroxide monohydrate
;
_journal_coeditor_code SJ5490
_journal_issue 12
_journal_name_full 'Acta Crystallographica Section E'
_journal_page_first o1078
_journal_page_last o1079
_journal_paper_doi 10.1107/S2056989015024305
_journal_volume 71
_journal_year 2015
_chemical_formula_iupac 'C15 H37 N6 3+, 1.988Br -, O H -, H2 O'
_chemical_formula_moiety 'C15 H37 N6 3+, 1.988(Br -), H O -, H2 O'
_chemical_formula_sum 'C15 H40 Br1.99 N6 O2'
_chemical_formula_weight 495.37
_chemical_name_systematic
'<i>N</i>-[3-(Dimethylazaniumyl)propyl]-<i>N</i>',<i>N</i>',<i>N</i>'',<i>N</i>''-tetramethyl-<i>N</i>-(<i>N</i>,<i>N</i>,<i>N</i>',<i>N</i>'-tetramethylformamidiniumyl)guanidinium dibromide hydroxide monohydrate'
_space_group_crystal_system monoclinic
_space_group_IT_number 4
_space_group_name_Hall 'P 2yb'
_space_group_name_H-M_alt 'P 1 21 1'
_symmetry_space_group_name_Hall 'P 2yb'
_symmetry_space_group_name_H-M 'P 1 21 1'
_atom_sites_solution_hydrogens geom
_atom_sites_solution_primary direct
_atom_sites_solution_secondary difmap
_audit_creation_method SHELXL-2014/7
_cell_angle_alpha 90
_cell_angle_beta 97.454(3)
_cell_angle_gamma 90
_cell_formula_units_Z 2
_cell_length_a 9.1584(6)
_cell_length_b 12.2932(7)
_cell_length_c 10.6633(6)
_cell_measurement_reflns_used 25793
_cell_measurement_temperature 100(2)
_cell_measurement_theta_max 30.54
_cell_measurement_theta_min 1.93
_cell_volume 1190.39(12)
_computing_cell_refinement
;
SAINT (Bruker, 2008)
;
_computing_data_collection
;
APEX2 (Bruker, 2008)
;
_computing_data_reduction
;
SAINT (Bruker, 2008)
;
_computing_molecular_graphics
;
DIAMOND (Brandenburg & Putz, 2005)
;
_computing_publication_material
;
SHELXL2014 (Sheldrick, 2015)
;
_computing_structure_refinement
;
SHELXL2014 (Sheldrick, 2015)
;
_computing_structure_solution
;
SHELXS97 (Sheldrick, 2008)
;
_diffrn_ambient_temperature 100(2)
_diffrn_measured_fraction_theta_full 1.000
_diffrn_measured_fraction_theta_max 0.999
_diffrn_measurement_device_type 'Bruker Kappa APEXII DUO'
_diffrn_measurement_method '\f scans, and \w scans'
_diffrn_radiation_monochromator Triumph
_diffrn_radiation_type MoK\a
_diffrn_radiation_wavelength 0.71073
_diffrn_reflns_av_R_equivalents 0.0327
_diffrn_reflns_limit_h_max 12
_diffrn_reflns_limit_h_min -13
_diffrn_reflns_limit_k_max 17
_diffrn_reflns_limit_k_min -17
_diffrn_reflns_limit_l_max 15
_diffrn_reflns_limit_l_min -15
_diffrn_reflns_number 25793
_diffrn_reflns_theta_full 25.242
_diffrn_reflns_theta_max 30.526
_diffrn_reflns_theta_min 1.926
_diffrn_standards_decay_% 0
_diffrn_standards_interval_count 0
_diffrn_standards_number 0
_exptl_absorpt_coefficient_mu 3.404
_exptl_absorpt_correction_T_max 0.481
_exptl_absorpt_correction_T_min 0.334
_exptl_absorpt_correction_type multi-scan
_exptl_absorpt_process_details
;
(Blessing, 1995)
;
_exptl_crystal_colour colorless
_exptl_crystal_density_diffrn 1.382
_exptl_crystal_density_method 'not measured'
_exptl_crystal_description prism
_exptl_crystal_F_000 515.2
_exptl_crystal_size_max 0.41
_exptl_crystal_size_mid 0.29
_exptl_crystal_size_min 0.25
_refine_diff_density_max 0.374
_refine_diff_density_min -0.231
_refine_ls_abs_structure_details
;
refined as an inversion twin
;
_refine_ls_abs_structure_Flack 0.109(8)
_refine_ls_extinction_method none
_refine_ls_goodness_of_fit_ref 0.992
_refine_ls_hydrogen_treatment mixed
_refine_ls_matrix_type full
_refine_ls_number_parameters 265
_refine_ls_number_reflns 7244
_refine_ls_number_restraints 1
_refine_ls_restrained_S_all 0.992
_refine_ls_R_factor_all 0.0389
_refine_ls_R_factor_gt 0.0306
_refine_ls_shift/su_max 0.000
_refine_ls_shift/su_mean 0.000
_refine_ls_structure_factor_coef Fsqd
_refine_ls_weighting_details 'w=1/[\s^2^(Fo^2^)+(0.0344P)^2^] where P=(Fo^2^+2Fc^2^)/3'
_refine_ls_weighting_scheme calc
_refine_ls_wR_factor_gt 0.0672
_refine_ls_wR_factor_ref 0.0693
_reflns_number_gt 6391
_reflns_number_total 7244
_reflns_threshold_expression 'I > 2\s(I)'
_cod_data_source_file sj5490sup1.cif
_cod_data_source_block I
_cod_database_code 2241495
_shelx_space_group_comment
;
The symmetry employed for this shelxl refinement is uniquely defined
by the following loop, which should always be used as a source of
symmetry information in preference to the above space-group names.
They are only intended as comments.
;

loop_
_symmetry_equiv_pos_as_xyz
x,y,z
-x,1/2+y,-z

loop_
_atom_site_type_symbol
_atom_site_label
_atom_site_fract_x
_atom_site_fract_y
_atom_site_fract_z
_atom_site_U_iso_or_equiv
_atom_site_adp_type
_atom_site_calc_flag
_atom_site_occupancy
Br Br1 0.93762(4) 0.22807(3) 0.49250(4) 0.01601(14) Uani d 0.701(2)
Br Br2 0.53705(4) 0.94972(3) 0.87115(3) 0.01916(12) Uani d 0.831(2)
Br Br3 0.05637(7) 0.84749(5) 0.00432(6) 0.0171(2) Uani d 0.456(2)
O O1 0.7750(3) 0.7662(2) 0.8224(3) 0.0300(6) Uani d 1
H H16 0.720(5) 0.809(4) 0.831(4) 0.033(13) Uiso d 1
C C1 0.3100(3) 0.4939(2) 0.7726(2) 0.0129(6) Uani d 1
N N1 0.4205(3) 0.5645(2) 0.7784(2) 0.0150(5) Uani d 1
N N2 0.1715(3) 0.5246(2) 0.7743(2) 0.0158(5) Uani d 1
C C2 0.5739(3) 0.5375(3) 0.8281(3) 0.0196(6) Uani d 1
H H2A 0.5747 0.4800 0.8919 0.029 Uiso calc 1
H H2B 0.6231 0.6023 0.8668 0.029 Uiso calc 1
H H2C 0.6258 0.5122 0.7588 0.029 Uiso calc 1
C C3 0.4007(4) 0.6751(2) 0.7265(3) 0.0205(6) Uani d 1
H H3A 0.3067 0.6796 0.6712 0.031 Uiso calc 1
H H3B 0.4814 0.6922 0.6777 0.031 Uiso calc 1
H H3C 0.4009 0.7274 0.7959 0.031 Uiso calc 1
C C4 0.1345(4) 0.6237(3) 0.8414(3) 0.0234(7) Uani d 1
H H4A 0.2218 0.6491 0.8965 0.035 Uiso calc 1
H H4B 0.0558 0.6074 0.8926 0.035 Uiso calc 1
H H4C 0.1013 0.6804 0.7797 0.035 Uiso calc 1
C C5 0.0433(3) 0.4656(3) 0.7104(3) 0.0182(6) Uani d 1
H H5A 0.0770 0.4034 0.6643 0.027 Uiso calc 1
H H5B -0.0150 0.5144 0.6508 0.027 Uiso calc 1
H H5C -0.0175 0.4396 0.7734 0.027 Uiso calc 1
C C6 0.4445(3) 0.3476(2) 0.6899(3) 0.0118(5) Uani d 1
N N3 0.5375(3) 0.26813(19) 0.7292(2) 0.0141(5) Uani d 1
N N4 0.4440(3) 0.3922(2) 0.5757(2) 0.0146(5) Uani d 1
C C7 0.5991(3) 0.2503(3) 0.8627(3) 0.0182(6) Uani d 1
H H7A 0.5651 0.3081 0.9152 0.027 Uiso calc 1
H H7B 0.7069 0.2514 0.8704 0.027 Uiso calc 1
H H7C 0.5661 0.1796 0.8909 0.027 Uiso calc 1
C C8 0.5846(4) 0.1889(2) 0.6400(3) 0.0194(6) Uani d 1
H H8A 0.5175 0.1916 0.5606 0.029 Uiso calc 1
H H8B 0.5832 0.1157 0.6763 0.029 Uiso calc 1
H H8C 0.6848 0.2064 0.6234 0.029 Uiso calc 1
C C9 0.3103(3) 0.4361(3) 0.5014(3) 0.0187(6) Uani d 1
H H9A 0.2244 0.3945 0.5200 0.028 Uiso calc 1
H H9B 0.3193 0.4304 0.4110 0.028 Uiso calc 1
H H9C 0.2983 0.5126 0.5236 0.028 Uiso calc 1
C C10 0.5804(3) 0.4063(3) 0.5171(3) 0.0203(6) Uani d 1
H H10A 0.6647 0.3800 0.5752 0.031 Uiso calc 1
H H10B 0.5941 0.4835 0.4990 0.031 Uiso calc 1
H H10C 0.5729 0.3646 0.4381 0.031 Uiso calc 1
N N5 0.3413(3) 0.38281(19) 0.7657(2) 0.0113(5) Uani d 1
C C11 0.2721(3) 0.3039(2) 0.8469(3) 0.0126(5) Uani d 1
H H11A 0.1924 0.3411 0.8846 0.015 Uiso calc 1
H H11B 0.3469 0.2800 0.9169 0.015 Uiso calc 1
C C12 0.2085(3) 0.2040(2) 0.7739(3) 0.0149(6) Uani d 1
H H12A 0.1152 0.2233 0.7209 0.018 Uiso calc 1
H H12B 0.2786 0.1771 0.7178 0.018 Uiso calc 1
C C13 0.1805(3) 0.1162(2) 0.8688(3) 0.0141(6) Uani d 1
H H13A 0.2761 0.0846 0.9054 0.017 Uiso calc 1
H H13B 0.1352 0.1501 0.9385 0.017 Uiso calc 1
N N6 0.0827(3) 0.0267(2) 0.8125(2) 0.0159(5) Uani d 1
H H6 0.084(4) -0.022(3) 0.870(4) 0.032(11) Uiso d 1
C C14 -0.0748(3) 0.0601(3) 0.7838(3) 0.0254(7) Uani d 1
H H14A -0.1061 0.0957 0.8581 0.038 Uiso calc 1
H H14B -0.1359 -0.0043 0.7621 0.038 Uiso calc 1
H H14C -0.0857 0.1109 0.7123 0.038 Uiso calc 1
C C15 0.1372(4) -0.0259(3) 0.7013(3) 0.0246(7) Uani d 1
H H15A 0.1264 0.0247 0.6297 0.037 Uiso calc 1
H H15B 0.0797 -0.0918 0.6783 0.037 Uiso calc 1
H H15C 0.2412 -0.0452 0.7229 0.037 Uiso calc 1
O O2 0.2652(3) 0.1697(2) 0.4200(3) 0.0299(6) Uani d 1
H H17 0.185(6) 0.177(4) 0.442(4) 0.045(14) Uiso d 1
H H18 0.252(5) 0.200(4) 0.346(5) 0.049(14) Uiso d 1

loop_
_atom_site_aniso_label
_atom_site_aniso_U_11
_atom_site_aniso_U_22
_atom_site_aniso_U_33
_atom_site_aniso_U_12
_atom_site_aniso_U_13
_atom_site_aniso_U_23
Br1 0.0157(2) 0.0191(2) 0.0127(2) -0.00070(16) -0.00014(14) 0.00164(16)
Br2 0.01885(18) 0.01493(17) 0.02373(19) 0.00227(15) 0.00287(13) 0.00258(15)
Br3 0.0172(4) 0.0156(4) 0.0191(4) 0.0025(2) 0.0050(3) 0.0041(2)
O1 0.0258(13) 0.0279(14) 0.0368(15) -0.0011(11) 0.0059(11) -0.0102(11)
C1 0.0176(14) 0.0119(13) 0.0090(12) 0.0003(11) 0.0016(10) -0.0012(10)
N1 0.0173(12) 0.0124(12) 0.0149(12) -0.0028(10) 0.0005(9) 0.0002(10)
N2 0.0184(13) 0.0124(12) 0.0173(12) 0.0015(10) 0.0043(10) 0.0000(10)
C2 0.0197(15) 0.0169(15) 0.0203(15) -0.0047(12) -0.0048(12) 0.0008(12)
C3 0.0268(17) 0.0121(14) 0.0220(15) -0.0028(12) 0.0005(13) 0.0022(12)
C4 0.0311(18) 0.0163(15) 0.0245(16) 0.0071(14) 0.0105(14) -0.0020(13)
C5 0.0131(13) 0.0179(17) 0.0234(15) 0.0016(11) 0.0017(11) 0.0031(12)
C6 0.0112(12) 0.0109(13) 0.0132(13) -0.0017(10) 0.0013(10) -0.0036(10)
N3 0.0135(12) 0.0125(12) 0.0161(12) 0.0005(9) 0.0015(9) -0.0014(9)
N4 0.0159(12) 0.0147(12) 0.0133(11) 0.0010(10) 0.0029(9) 0.0010(10)
C7 0.0149(14) 0.0190(16) 0.0188(14) 0.0017(11) -0.0044(11) 0.0018(12)
C8 0.0216(16) 0.0151(14) 0.0222(15) 0.0066(12) 0.0057(12) 0.0000(12)
C9 0.0231(15) 0.0188(16) 0.0137(13) 0.0035(13) 0.0000(11) 0.0026(12)
C10 0.0224(16) 0.0199(15) 0.0210(15) -0.0015(12) 0.0112(13) -0.0003(12)
N5 0.0123(11) 0.0099(11) 0.0118(11) -0.0025(9) 0.0018(9) -0.0016(9)
C11 0.0149(13) 0.0109(13) 0.0124(12) -0.0010(10) 0.0032(10) 0.0016(10)
C12 0.0169(14) 0.0139(14) 0.0137(13) -0.0055(11) 0.0016(11) 0.0007(10)
C13 0.0163(14) 0.0116(13) 0.0138(13) -0.0018(11) -0.0007(11) 0.0010(11)
N6 0.0167(12) 0.0121(12) 0.0182(12) -0.0019(10) -0.0010(10) 0.0032(10)
C14 0.0135(14) 0.0285(18) 0.0328(19) -0.0045(13) -0.0023(13) 0.0104(15)
C15 0.0351(19) 0.0179(18) 0.0201(15) -0.0014(13) 0.0008(14) -0.0047(12)
O2 0.0250(14) 0.0323(14) 0.0315(14) 0.0052(11) -0.0001(11) 0.0046(12)

loop_
_atom_type_symbol
_atom_type_description
_atom_type_scat_dispersion_real
_atom_type_scat_dispersion_imag
_atom_type_scat_source
C C 0.0033 0.0016 'International Tables Vol C Tables 4.2.6.8 and 6.1.1.4'
H H 0.0000 0.0000 'International Tables Vol C Tables 4.2.6.8 and 6.1.1.4'
N N 0.0061 0.0033 'International Tables Vol C Tables 4.2.6.8 and 6.1.1.4'
Br Br -0.2901 2.4595 'International Tables Vol C Tables 4.2.6.8 and 6.1.1.4'
O O 0.0106 0.0060 'International Tables Vol C Tables 4.2.6.8 and 6.1.1.4'

loop_
_geom_angle_atom_site_label_1
_geom_angle_atom_site_label_2
_geom_angle_atom_site_label_3
_geom_angle
N2 C1 N1 122.5(3)
N2 C1 N5 118.8(3)
N1 C1 N5 118.7(3)
C1 N1 C3 122.1(3)
C1 N1 C2 123.6(2)
C3 N1 C2 114.1(2)
C1 N2 C5 124.1(2)
C1 N2 C4 121.5(3)
C5 N2 C4 114.4(2)
N1 C2 H2A 109.5
N1 C2 H2B 109.5
H2A C2 H2B 109.5
N1 C2 H2C 109.5
H2A C2 H2C 109.5
H2B C2 H2C 109.5
N1 C3 H3A 109.5
N1 C3 H3B 109.5
H3A C3 H3B 109.5
N1 C3 H3C 109.5
H3A C3 H3C 109.5
H3B C3 H3C 109.5
N2 C4 H4A 109.5
N2 C4 H4B 109.5
H4A C4 H4B 109.5
N2 C4 H4C 109.5
H4A C4 H4C 109.5
H4B C4 H4C 109.5
N2 C5 H5A 109.5
N2 C5 H5B 109.5
H5A C5 H5B 109.5
N2 C5 H5C 109.5
H5A C5 H5C 109.5
H5B C5 H5C 109.5
N3 C6 N4 121.1(3)
N3 C6 N5 120.1(3)
N4 C6 N5 118.7(3)
C6 N3 C8 121.0(2)
C6 N3 C7 124.2(2)
C8 N3 C7 114.7(2)
C6 N4 C9 123.1(2)
C6 N4 C10 122.1(2)
C9 N4 C10 114.8(2)
N3 C7 H7A 109.5
N3 C7 H7B 109.5
H7A C7 H7B 109.5
N3 C7 H7C 109.5
H7A C7 H7C 109.5
H7B C7 H7C 109.5
N3 C8 H8A 109.5
N3 C8 H8B 109.5
H8A C8 H8B 109.5
N3 C8 H8C 109.5
H8A C8 H8C 109.5
H8B C8 H8C 109.5
N4 C9 H9A 109.5
N4 C9 H9B 109.5
H9A C9 H9B 109.5
N4 C9 H9C 109.5
H9A C9 H9C 109.5
H9B C9 H9C 109.5
N4 C10 H10A 109.5
N4 C10 H10B 109.5
H10A C10 H10B 109.5
N4 C10 H10C 109.5
H10A C10 H10C 109.5
H10B C10 H10C 109.5
C6 N5 C1 119.6(2)
C6 N5 C11 120.4(2)
C1 N5 C11 119.8(2)
N5 C11 C12 112.9(2)
N5 C11 H11A 109.0
C12 C11 H11A 109.0
N5 C11 H11B 109.0
C12 C11 H11B 109.0
H11A C11 H11B 107.8
C13 C12 C11 108.5(2)
C13 C12 H12A 110.0
C11 C12 H12A 110.0
C13 C12 H12B 110.0
C11 C12 H12B 110.0
H12A C12 H12B 108.4
N6 C13 C12 113.5(2)
N6 C13 H13A 108.9
C12 C13 H13A 108.9
N6 C13 H13B 108.9
C12 C13 H13B 108.9
H13A C13 H13B 107.7
C15 N6 C14 111.7(3)
C15 N6 C13 113.2(2)
C14 N6 C13 113.1(2)
C15 N6 H6 107(3)
C14 N6 H6 105(3)
C13 N6 H6 106(3)
N6 C14 H14A 109.5
N6 C14 H14B 109.5
H14A C14 H14B 109.5
N6 C14 H14C 109.5
H14A C14 H14C 109.5
H14B C14 H14C 109.5
N6 C15 H15A 109.5
N6 C15 H15B 109.5
H15A C15 H15B 109.5
N6 C15 H15C 109.5
H15A C15 H15C 109.5
H15B C15 H15C 109.5
H17 O2 H18 101(4)

loop_
_geom_bond_atom_site_label_1
_geom_bond_atom_site_label_2
_geom_bond_distance
O1 H16 0.75(5)
C1 N2 1.326(4)
C1 N1 1.329(4)
C1 N5 1.399(4)
N1 C3 1.471(4)
N1 C2 1.474(4)
N2 C5 1.470(4)
N2 C4 1.474(4)
C2 H2A 0.9800
C2 H2B 0.9800
C2 H2C 0.9800
C3 H3A 0.9800
C3 H3B 0.9800
C3 H3C 0.9800
C4 H4A 0.9800
C4 H4B 0.9800
C4 H4C 0.9800
C5 H5A 0.9800
C5 H5B 0.9800
C5 H5C 0.9800
C6 N3 1.328(4)
C6 N4 1.335(4)
C6 N5 1.390(3)
N3 C8 1.465(4)
N3 C7 1.478(4)
N4 C9 1.472(4)
N4 C10 1.477(4)
C7 H7A 0.9800
C7 H7B 0.9800
C7 H7C 0.9800
C8 H8A 0.9800
C8 H8B 0.9800
C8 H8C 0.9800
C9 H9A 0.9800
C9 H9B 0.9800
C9 H9C 0.9800
C10 H10A 0.9800
C10 H10B 0.9800
C10 H10C 0.9800
N5 C11 1.494(4)
C11 C12 1.528(4)
C11 H11A 0.9900
C11 H11B 0.9900
C12 C13 1.523(4)
C12 H12A 0.9900
C12 H12B 0.9900
C13 N6 1.494(4)
C13 H13A 0.9900
C13 H13B 0.9900
N6 C15 1.492(4)
N6 C14 1.493(4)
N6 H6 0.86(4)
C14 H14A 0.9800
C14 H14B 0.9800
C14 H14C 0.9800
C15 H15A 0.9800
C15 H15B 0.9800
C15 H15C 0.9800
O2 H17 0.80(5)
O2 H18 0.86(5)

loop_
_geom_hbond_atom_site_label_D
_geom_hbond_atom_site_label_H
_geom_hbond_atom_site_label_A
_geom_hbond_site_symmetry_A
_geom_hbond_distance_DH
_geom_hbond_distance_HA
_geom_hbond_distance_DA
_geom_hbond_angle_DHA
_geom_hbond_publ_flag
N6 H6 Br3 1_546 0.86(4) 2.18(4) 3.038(4) 172(3) y
O2 H18 O1 2_646 0.86(5) 1.96(4) 2.825(4) 179(3) y
O2 H17 Br1 1_455 0.80(5) 2.48(4) 3.273(4) 171(3) y
C2 H2A Br2 2_647 0.98 2.87 3.650(4) 137 y
C3 H3A Br1 2_656 0.98 2.72 3.688(4) 170 y
C5 H5C Br3 2_546 0.98 2.69 3.594(4) 153 y
C7 H7B Br3 2_646 0.98 2.67 3.498(4) 142 y
C8 H8C Br1 1 0.98 2.87 3.805(4) 160 y
C11 H11A Br3 2_546 0.99 2.70 3.618(4) 154 y
C12 H12A Br1 1_455 0.99 2.75 3.649(4) 151 y
C14 H14C Br1 1_455 0.98 2.78 3.743(4) 167 y
C15 H15B Br1 2_646 0.98 2.86 3.676(4) 142 y

loop_
_geom_torsion_atom_site_label_1
_geom_torsion_atom_site_label_2
_geom_torsion_atom_site_label_3
_geom_torsion_atom_site_label_4
_geom_torsion
N2 C1 N1 C3 -30.6(4)
N5 C1 N1 C3 150.0(3)
N2 C1 N1 C2 153.9(3)
N5 C1 N1 C2 -25.5(4)
N1 C1 N2 C5 149.2(3)
N5 C1 N2 C5 -31.4(4)
N1 C1 N2 C4 -30.2(4)
N5 C1 N2 C4 149.2(3)
N4 C6 N3 C8 -32.5(4)
N5 C6 N3 C8 144.8(3)
N4 C6 N3 C7 148.6(3)
N5 C6 N3 C7 -34.0(4)
N3 C6 N4 C9 148.6(3)
N5 C6 N4 C9 -28.8(4)
N3 C6 N4 C10 -34.6(4)
N5 C6 N4 C10 148.0(3)
N3 C6 N5 C1 140.6(3)
N4 C6 N5 C1 -41.9(4)
N3 C6 N5 C11 -34.9(4)
N4 C6 N5 C11 142.5(3)
N2 C1 N5 C6 139.8(3)
N1 C1 N5 C6 -40.8(4)
N2 C1 N5 C11 -44.6(4)
N1 C1 N5 C11 134.8(3)
C6 N5 C11 C12 -51.0(3)
C1 N5 C11 C12 133.5(3)
N5 C11 C12 C13 164.3(2)
C11 C12 C13 N6 164.6(2)
C12 C13 N6 C15 55.4(3)
C12 C13 N6 C14 -73.0(3)

_cod_database_fobs_code 2241495
